data_7115018
loop_
_publ_author_name
'Khan, M. Ishaque'
'Cevik, Sabri'
'Doedens, Robert J.'

_publ_section_title
;
 Inorganic--organic hybrids derived from oxovanadium sulfate motifs:
 synthesis and characterization of
 [VIVO(&#x00B5;3-SO4)(2,2&#x2032;-bpy)]\\infty
;
_journal_issue 19
_journal_name_full 'Chemical Communications'
_journal_page_first 1930
_journal_paper_doi 10.1039/b106866k
_journal_year 2001
_chemical_formula_sum 'C10 H8 N2 O5 S V'
_chemical_formula_weight 319.18
_chemical_name_systematic
; 
? 
;
_space_group_IT_number 14
_symmetry_cell_setting monoclinic
_symmetry_space_group_name_Hall '-P 2yn'
_symmetry_space_group_name_H-M 'P 1 21/n 1'
_atom_sites_solution_hydrogens geom
_atom_sites_solution_primary direct
_atom_sites_solution_secondary difmap
_audit_creation_method SHELXL-97
_cell_angle_alpha 90.00
_cell_angle_beta 99.417(2)
_cell_angle_gamma 90.00
_cell_formula_units_Z 4
_cell_length_a 6.4102(6)
_cell_length_b 16.4887(16)
_cell_length_c 10.2176(10)
_cell_measurement_reflns_used 3036
_cell_measurement_temperature 158(2)
_cell_measurement_theta_max 23.25
_cell_measurement_theta_min 2.36
_cell_volume 1065.40(18)
_computing_cell_refinement 'Bruker SAINT'
_computing_data_collection 'Bruker SMART'
_computing_data_reduction 'Bruker SAINT'
_computing_molecular_graphics 'Bruker SHELXTL'
_computing_publication_material 'Bruker SHELXTL'
_computing_structure_refinement 'SHELXL-97 (Sheldrick, 1997)'
_computing_structure_solution 'SHELXS-97 (Sheldrick, 1990)'
_diffrn_ambient_temperature 158(2)
_diffrn_measured_fraction_theta_full 0.999
_diffrn_measured_fraction_theta_max 0.999
_diffrn_measurement_device_type 'CCD area detector'
_diffrn_measurement_method '30s frames at 0.3 deg. omega increments'
_diffrn_radiation_monochromator graphite
_diffrn_radiation_source 'normal-focus sealed tube'
_diffrn_radiation_type MoK\a
_diffrn_radiation_wavelength 0.71073
_diffrn_reflns_av_R_equivalents 0.0487
_diffrn_reflns_av_sigmaI/netI 0.0385
_diffrn_reflns_limit_h_max 7
_diffrn_reflns_limit_h_min -7
_diffrn_reflns_limit_k_max 18
_diffrn_reflns_limit_k_min -18
_diffrn_reflns_limit_l_max 11
_diffrn_reflns_limit_l_min -11
_diffrn_reflns_number 7756
_diffrn_reflns_theta_full 23.27
_diffrn_reflns_theta_max 23.27
_diffrn_reflns_theta_min 2.37
_diffrn_standards_decay_% none
_diffrn_standards_interval_count n/a
_diffrn_standards_interval_time n/a
_diffrn_standards_number n/a
_exptl_absorpt_coefficient_mu 1.146
_exptl_absorpt_correction_T_max 0.9664
_exptl_absorpt_correction_T_min 0.7865
_exptl_absorpt_correction_type multi-scan
_exptl_absorpt_process_details 'computed via SADABS'
_exptl_crystal_colour Green
_exptl_crystal_density_diffrn 1.990
_exptl_crystal_density_meas ?
_exptl_crystal_density_method 'not measured'
_exptl_crystal_description Needle
_exptl_crystal_F_000 644
_exptl_crystal_size_max 0.22
_exptl_crystal_size_mid 0.05
_exptl_crystal_size_min 0.03
_refine_diff_density_max 0.826
_refine_diff_density_min -0.578
_refine_diff_density_rms 0.134
_refine_ls_extinction_coef n/a
_refine_ls_extinction_method none
_refine_ls_goodness_of_fit_ref 1.220
_refine_ls_hydrogen_treatment constr
_refine_ls_matrix_type full
_refine_ls_number_parameters 172
_refine_ls_number_reflns 1530
_refine_ls_number_restraints 0
_refine_ls_restrained_S_all 1.220
_refine_ls_R_factor_all 0.0658
_refine_ls_R_factor_gt 0.0576
_refine_ls_shift/su_max 0.001
_refine_ls_shift/su_mean 0.000
_refine_ls_structure_factor_coef Fsqd
_refine_ls_weighting_details 'w=1/[\s^2^(Fo^2^)+(0.04P)^2^+10.0P] where P=(Fo^2^+2Fc^2^)/3'
_refine_ls_weighting_scheme calc
_refine_ls_wR_factor_gt 0.1422
_refine_ls_wR_factor_ref 0.1443
_reflns_number_gt 1284
_reflns_number_total 1530
_reflns_threshold_expression >2sigma(I)
_cod_data_source_file b106866k.txt
_cod_data_source_block isk32
_cod_depositor_comments
;
The following automatic conversions were performed:

'_symmetry_cell_setting' value 'Monoclinic' changed to 'monoclinic'
according to
/usr/data/users/saulius/automatic-downloads/retrospective/RSC/lib/dictionaries/cif_core.dic
dictionary named 'cif_core.dic' version 2.4.2 from 2011-04-26.

Automatic conversion script
Id: cif_fix_values 2281 2013-09-26 08:29:07Z andrius 

The following automatic conversions were performed:

'_exptl_crystal_density_meas' value 'not measured' was changed to '?'
- the value is perceived as not measured.

Automatic conversion script
Id: cif_fix_values 3008 2015-01-20 13:52:24Z robertas 
;
_cod_original_sg_symbol_H-M P2(1)/n
_cod_database_code 7115018

loop_
_symmetry_equiv_pos_as_xyz
'x, y, z'
'-x+1/2, y+1/2, -z+1/2'
'-x, -y, -z'
'x-1/2, -y-1/2, z-1/2'

loop_
_atom_site_label
_atom_site_type_symbol
_atom_site_fract_x
_atom_site_fract_y
_atom_site_fract_z
_atom_site_U_iso_or_equiv
_atom_site_adp_type
_atom_site_occupancy
_atom_site_symmetry_multiplicity
_atom_site_calc_flag
_atom_site_refinement_flags
V1 V 0.20839(18) 0.93655(7) 0.87461(11) 0.0094(4) Uani 1 1 d .
S1 S 0.2979(3) 1.03224(10) 1.15162(16) 0.0096(4) Uani 1 1 d .
N1 N 0.1818(9) 0.8698(3) 0.6938(5) 0.0123(13) Uani 1 1 d .
N2 N 0.2003(8) 0.8042(3) 0.9308(5) 0.0104(13) Uani 1 1 d .
O1 O 0.1831(8) 1.0228(3) 0.8062(5) 0.0162(11) Uani 1 1 d .
O2 O 0.2585(7) 0.9567(3) 1.0696(4) 0.0130(11) Uani 1 1 d .
O3 O 0.3475(8) 1.0100(3) 1.2897(4) 0.0154(11) Uani 1 1 d .
O4 O 0.4716(7) 1.0789(3) 1.1084(5) 0.0128(11) Uani 1 1 d .
O5 O 0.1078(7) 1.0847(3) 1.1225(4) 0.0134(11) Uani 1 1 d .
C1 C 0.1719(11) 0.9075(4) 0.5761(7) 0.0137(16) Uani 1 1 d .
H1A H 0.1711 0.9651 0.5741 0.016 Uiso 1 1 calc R
C2 C 0.1627(11) 0.8658(5) 0.4579(7) 0.0162(16) Uani 1 1 d .
H2A H 0.1513 0.8939 0.3760 0.019 Uiso 1 1 calc R
C3 C 0.1706(11) 0.7814(5) 0.4620(7) 0.0184(17) Uani 1 1 d .
H3A H 0.1684 0.7512 0.3826 0.022 Uiso 1 1 calc R
C4 C 0.1817(11) 0.7420(5) 0.5815(7) 0.0144(16) Uani 1 1 d .
H4A H 0.1894 0.6845 0.5857 0.017 Uiso 1 1 calc R
C5 C 0.1813(10) 0.7877(4) 0.6974(7) 0.0110(15) Uani 1 1 d .
C6 C 0.1775(10) 0.7508(4) 0.8290(7) 0.0100(15) Uani 1 1 d .
C7 C 0.1467(11) 0.6687(4) 0.8484(7) 0.0149(16) Uani 1 1 d .
H7A H 0.1219 0.6328 0.7747 0.018 Uiso 1 1 calc R
C8 C 0.1525(11) 0.6395(4) 0.9750(7) 0.0167(17) Uani 1 1 d .
H8A H 0.1378 0.5831 0.9902 0.020 Uiso 1 1 calc R
C9 C 0.1803(11) 0.6940(4) 1.0805(7) 0.0147(16) Uani 1 1 d .
H9A H 0.1851 0.6755 1.1690 0.018 Uiso 1 1 calc R
C10 C 0.2007(10) 0.7749(4) 1.0538(7) 0.0118(15) Uani 1 1 d .
H10A H 0.2159 0.8121 1.1258 0.014 Uiso 1 1 calc R

loop_
_atom_site_aniso_label
_atom_site_aniso_U_11
_atom_site_aniso_U_22
_atom_site_aniso_U_33
_atom_site_aniso_U_23
_atom_site_aniso_U_13
_atom_site_aniso_U_12
V1 0.0084(6) 0.0081(6) 0.0119(6) -0.0027(5) 0.0018(5) -0.0008(5)
S1 0.0079(9) 0.0109(9) 0.0099(9) -0.0050(7) 0.0016(7) -0.0014(7)
N1 0.008(3) 0.012(3) 0.016(3) 0.001(3) 0.002(2) 0.000(2)
N2 0.008(3) 0.007(3) 0.017(3) -0.002(3) 0.003(2) -0.001(2)
O1 0.013(3) 0.015(3) 0.020(3) -0.001(2) 0.001(2) -0.001(2)
O2 0.015(3) 0.009(2) 0.016(2) -0.004(2) 0.005(2) 0.000(2)
O3 0.019(3) 0.014(3) 0.012(2) -0.001(2) 0.001(2) -0.001(2)
O4 0.013(3) 0.009(2) 0.018(3) -0.004(2) 0.005(2) -0.002(2)
O5 0.013(3) 0.010(3) 0.017(3) 0.0000(19) 0.001(2) 0.002(2)
C1 0.008(4) 0.017(4) 0.015(4) 0.002(3) -0.001(3) -0.002(3)
C2 0.011(4) 0.023(4) 0.015(4) 0.000(3) 0.005(3) -0.004(3)
C3 0.009(4) 0.030(5) 0.018(4) -0.008(3) 0.007(3) -0.006(3)
C4 0.008(4) 0.018(4) 0.017(4) -0.001(3) -0.001(3) -0.001(3)
C5 0.005(3) 0.011(4) 0.018(4) -0.004(3) 0.001(3) 0.001(3)
C6 0.006(4) 0.008(3) 0.015(4) -0.002(3) -0.001(3) 0.004(3)
C7 0.010(4) 0.011(4) 0.023(4) -0.007(3) 0.002(3) -0.003(3)
C8 0.012(4) 0.010(4) 0.029(4) 0.011(3) 0.006(3) 0.005(3)
C9 0.008(4) 0.018(4) 0.018(4) 0.002(3) 0.002(3) 0.000(3)
C10 0.009(4) 0.013(4) 0.014(4) 0.000(3) 0.003(3) -0.001(3)

loop_
_atom_type_symbol
_atom_type_description
_atom_type_scat_dispersion_real
_atom_type_scat_dispersion_imag
_atom_type_scat_source
C C 0.0033 0.0016 'International Tables Vol C Tables 4.2.6.8 and 6.1.1.4'
H H 0.0000 0.0000 'International Tables Vol C Tables 4.2.6.8 and 6.1.1.4'
N N 0.0061 0.0033 'International Tables Vol C Tables 4.2.6.8 and 6.1.1.4'
O O 0.0106 0.0060 'International Tables Vol C Tables 4.2.6.8 and 6.1.1.4'
S S 0.1246 0.1234 'International Tables Vol C Tables 4.2.6.8 and 6.1.1.4'
V V 0.3005 0.5294 'International Tables Vol C Tables 4.2.6.8 and 6.1.1.4'

loop_
_geom_angle_atom_site_label_1
_geom_angle_atom_site_label_2
_geom_angle_atom_site_label_3
_geom_angle
_geom_angle_site_symmetry_1
_geom_angle_site_symmetry_3
O1 V1 O2 106.2(2) . .
O1 V1 O4 100.3(2) . 3_677
O2 V1 O4 86.59(19) . 3_677
O1 V1 O5 97.4(2) . 3_577
O2 V1 O5 90.68(19) . 3_577
O4 V1 O5 162.15(19) 3_677 3_577
O1 V1 N1 95.4(2) . .
O2 V1 N1 158.2(2) . .
O4 V1 N1 86.9(2) 3_677 .
O5 V1 N1 89.2(2) 3_577 .
O1 V1 N2 167.5(2) . .
O2 V1 N2 85.03(19) . .
O4 V1 N2 85.55(19) 3_677 .
O5 V1 N2 76.64(19) 3_577 .
N1 V1 N2 73.7(2) . .
O3 S1 O4 111.6(3) . .
O3 S1 O5 112.7(3) . .
O4 S1 O5 105.7(3) . .
O3 S1 O2 109.0(3) . .
O4 S1 O2 109.4(3) . .
O5 S1 O2 108.3(3) . .
C1 N1 C5 119.0(6) . .
C1 N1 V1 121.4(5) . .
C5 N1 V1 119.6(4) . .
C10 N2 C6 117.9(6) . .
C10 N2 V1 126.0(4) . .
C6 N2 V1 115.9(4) . .
S1 O2 V1 133.0(3) . .
S1 O4 V1 134.7(3) . 3_677
S1 O5 V1 132.5(3) . 3_577
N1 C1 C2 122.7(7) . .
C1 C2 C3 118.3(7) . .
C4 C3 C2 119.7(7) . .
C3 C4 C5 119.2(7) . .
N1 C5 C4 121.0(6) . .
N1 C5 C6 115.8(6) . .
C4 C5 C6 123.2(6) . .
N2 C6 C7 121.7(6) . .
N2 C6 C5 114.5(6) . .
C7 C6 C5 123.7(6) . .
C8 C7 C6 119.5(7) . .
C7 C8 C9 118.9(7) . .
C10 C9 C8 118.6(7) . .
N2 C10 C9 123.3(6) . .

loop_
_geom_bond_atom_site_label_1
_geom_bond_atom_site_label_2
_geom_bond_distance
_geom_bond_site_symmetry_2
V1 O1 1.582(5) .
V1 O2 1.994(5) .
V1 O4 2.046(5) 3_677
V1 O5 2.062(5) 3_577
V1 N1 2.133(6) .
V1 N2 2.259(6) .
S1 O3 1.442(5) .
S1 O4 1.479(5) .
S1 O5 1.484(5) .
S1 O2 1.499(5) .
N1 C1 1.346(9) .
N1 C5 1.353(9) .
N2 C10 1.346(9) .
N2 C6 1.352(9) .
O4 V1 2.046(5) 3_677
O5 V1 2.062(5) 3_577
C1 C2 1.382(10) .
C2 C3 1.393(11) .
C3 C4 1.375(10) .
C4 C5 1.404(10) .
C5 C6 1.481(10) .
C6 C7 1.387(10) .
C7 C8 1.375(10) .
C8 C9 1.391(10) .
C9 C10 1.372(10) .
